data_4106571
loop_
_publ_author_name
'Jun Wang'
'Chunlong Ma'
'Giacomo Fiorin'
'Vincenzo Carnevale'
'Tuo Wang'
'Fanghao Hu'
'Robert A. Lamb'
'Lawrence H. Pinto'
'Mei Hong'
'Michael L. Klein'
'William F. DeGrado'

_publ_section_title
;
 Molecular Dynamics Simulation Directed Rational Design of Inhibitors
 Targeting Drug-Resistant Mutants of Influenza A Virus M2
;
_journal_name_full 'Journal of the American Chemical Society'
_journal_page_first 12834
_journal_page_last 12841
_journal_paper_doi 10.1021/ja204969m
_journal_volume 133
_journal_year 2011
_chemical_formula_sum 'C15 H26 Cl N'
_chemical_formula_weight 255.82
_space_group_IT_number 29
_symmetry_cell_setting orthorhombic
_symmetry_Int_Tables_number 29
_symmetry_space_group_name_Hall 'P 2c -2ac'
_symmetry_space_group_name_H-M 'P c a 21'
_atom_sites_solution_hydrogens geom
_atom_sites_solution_primary direct
_audit_creation_method SHELXL-97
_cell_angle_alpha 90.00
_cell_angle_beta 90.00
_cell_angle_gamma 90.00
_cell_formula_units_Z 8
_cell_length_a 36.2592(14)
_cell_length_b 6.5906(3)
_cell_length_c 11.6976(5)
_cell_measurement_temperature 143(1)
_cell_volume 2795.4(2)
_computing_data_collection 'Bruker APEX2'
_computing_data_reduction 'Bruker SAINT'
_computing_structure_refinement 'SHELXL-97 (Sheldrick, 2008)'
_computing_structure_solution 'SHELXS-97 (Sheldrick, 2008)'
_diffrn_ambient_temperature 143(1)
_diffrn_measured_fraction_theta_full 0.999
_diffrn_measured_fraction_theta_max 0.999
_diffrn_measurement_device 'CCD Area Detector'
_diffrn_measurement_device_type 'Bruker APEXII'
_diffrn_measurement_method 'phi and omega scans'
_diffrn_radiation_monochromator graphite
_diffrn_radiation_source 'sealed tube'
_diffrn_radiation_type MoK\a
_diffrn_radiation_wavelength 0.71073
_diffrn_reflns_av_R_equivalents 0.0186
_diffrn_reflns_av_sigmaI/netI 0.0149
_diffrn_reflns_limit_h_max 42
_diffrn_reflns_limit_h_min -43
_diffrn_reflns_limit_k_max 7
_diffrn_reflns_limit_k_min -7
_diffrn_reflns_limit_l_max 13
_diffrn_reflns_limit_l_min -13
_diffrn_reflns_number 26030
_diffrn_reflns_theta_full 25.14
_diffrn_reflns_theta_max 25.14
_diffrn_reflns_theta_min 2.07
_exptl_absorpt_coefficient_mu 0.254
_exptl_absorpt_correction_T_max 0.7452
_exptl_absorpt_correction_T_min 0.7010
_exptl_absorpt_correction_type multi-scan
_exptl_absorpt_process_details '(SADABS; Sheldrick, 2007)'
_exptl_crystal_colour colorless
_exptl_crystal_density_diffrn 1.216
_exptl_crystal_description plate
_exptl_crystal_F_000 1120
_exptl_crystal_size_max 0.40
_exptl_crystal_size_mid 0.24
_exptl_crystal_size_min 0.02
_refine_diff_density_max 0.199
_refine_diff_density_min -0.154
_refine_diff_density_rms 0.031
_refine_ls_abs_structure_details 'Flack H D (1983), Acta Cryst. A39, 876-881'
_refine_ls_abs_structure_Flack 0.00(4)
_refine_ls_extinction_method none
_refine_ls_goodness_of_fit_ref 1.067
_refine_ls_hydrogen_treatment constr
_refine_ls_matrix_type full
_refine_ls_number_parameters 310
_refine_ls_number_reflns 4894
_refine_ls_number_restraints 1
_refine_ls_restrained_S_all 1.066
_refine_ls_R_factor_all 0.0279
_refine_ls_R_factor_gt 0.0262
_refine_ls_shift/su_max 0.001
_refine_ls_shift/su_mean 0.000
_refine_ls_structure_factor_coef Fsqd
_refine_ls_weighting_details 'calc w=1/[\s^2^(Fo^2^)+(0.0350P)^2^+0.6601P] where P=(Fo^2^+2Fc^2^)/3'
_refine_ls_weighting_scheme calc
_refine_ls_wR_factor_gt 0.0656
_refine_ls_wR_factor_ref 0.0665
_reflns_number_gt 4702
_reflns_number_total 4894
_reflns_threshold_expression >2sigma(I)
_cod_data_source_file ja204969m_si_001.cif
_cod_data_source_block 99174
_cod_original_sg_symbol_H-M 'P c a 21 '
_cod_database_code 4106571

loop_
_symmetry_equiv_pos_as_xyz
'x, y, z'
'-x+1/2, y, z+1/2'
'x+1/2, -y, z'
'-x, -y, z+1/2'

loop_
_atom_site_label
_atom_site_type_symbol
_atom_site_fract_x
_atom_site_fract_y
_atom_site_fract_z
_atom_site_U_iso_or_equiv
_atom_site_adp_type
_atom_site_occupancy
_atom_site_symmetry_multiplicity
_atom_site_calc_flag
_atom_site_refinement_flags
C1 C 0.28968(4) 0.4863(3) 0.48116(14) 0.0252(4) Uani 1 1 d .
H1 H 0.3048 0.5113 0.5492 0.034 Uiso 1 1 calc R
C2 C 0.29669(4) 0.6552(3) 0.39663(14) 0.0264(4) Uani 1 1 d .
H2A H 0.2893 0.7841 0.4295 0.035 Uiso 1 1 calc R
H2B H 0.2823 0.6328 0.3279 0.035 Uiso 1 1 calc R
C3 C 0.33769(4) 0.6601(2) 0.36693(14) 0.0247(3) Uani 1 1 d .
H3A H 0.3515 0.6949 0.4353 0.033 Uiso 1 1 calc R
H3B H 0.3418 0.7670 0.3114 0.033 Uiso 1 1 calc R
C4 C 0.35317(4) 0.4601(2) 0.31842(13) 0.0191(3) Uani 1 1 d .
C5 C 0.34190(4) 0.2908(3) 0.40257(14) 0.0251(4) Uani 1 1 d .
H5A H 0.3490 0.1610 0.3702 0.033 Uiso 1 1 calc R
H5B H 0.3556 0.3084 0.4730 0.033 Uiso 1 1 calc R
C6 C 0.30088(4) 0.2848(3) 0.43093(15) 0.0264(4) Uani 1 1 d .
H6A H 0.2867 0.2581 0.3622 0.035 Uiso 1 1 calc R
H6B H 0.2960 0.1770 0.4853 0.035 Uiso 1 1 calc R
C7 C 0.39577(4) 0.4703(3) 0.31131(14) 0.0258(4) Uani 1 1 d .
H7 H 0.4057 0.4947 0.3880 0.034 Uiso 1 1 calc R
C8 C 0.40809(5) 0.6428(3) 0.23207(15) 0.0305(4) Uani 1 1 d .
H8A H 0.3988 0.7712 0.2607 0.041 Uiso 1 1 calc R
H8B H 0.4348 0.6496 0.2304 0.041 Uiso 1 1 calc R
C9 C 0.39335(5) 0.6058(3) 0.11150(14) 0.0305(4) Uani 1 1 d .
H9 H 0.4008 0.7175 0.0613 0.041 Uiso 1 1 calc R
C10 C 0.35110(5) 0.5909(3) 0.11416(14) 0.0285(4) Uani 1 1 d .
H10A H 0.3419 0.5643 0.0378 0.038 Uiso 1 1 calc R
H10B H 0.3408 0.7186 0.1401 0.038 Uiso 1 1 calc R
C11 C 0.33906(4) 0.4192(2) 0.19507(13) 0.0214(3) Uani 1 1 d .
H11 H 0.3121 0.4111 0.1959 0.028 Uiso 1 1 calc R
C12 C 0.39714(5) 0.2323(3) 0.14426(17) 0.0350(4) Uani 1 1 d .
H12 H 0.4072 0.1041 0.1154 0.047 Uiso 1 1 calc R
C13 C 0.40895(5) 0.4054(3) 0.06600(16) 0.0367(4) Uani 1 1 d .
H13A H 0.3999 0.3812 -0.0108 0.049 Uiso 1 1 calc R
H13B H 0.4356 0.4126 0.0630 0.049 Uiso 1 1 calc R
C14 C 0.41186(4) 0.2718(3) 0.26494(17) 0.0346(4) Uani 1 1 d .
H14A H 0.4386 0.2805 0.2631 0.046 Uiso 1 1 calc R
H14B H 0.4051 0.1603 0.3148 0.046 Uiso 1 1 calc R
C15 C 0.35486(5) 0.2199(3) 0.14821(16) 0.0319(4) Uani 1 1 d .
H15A H 0.3453 0.1955 0.0720 0.042 Uiso 1 1 calc R
H15B H 0.3474 0.1080 0.1968 0.042 Uiso 1 1 calc R
N1 N 0.24989(4) 0.4808(2) 0.51713(13) 0.0313(3) Uani 1 1 d .
H1A H 0.2439 0.5985 0.5495 0.047 Uiso 1 1 calc R
H1B H 0.2465 0.3807 0.5671 0.047 Uiso 1 1 calc R
H1C H 0.2357 0.4601 0.4561 0.047 Uiso 1 1 calc R
Cl1 Cl 0.233679(10) 0.94117(7) 0.59083(4) 0.03201(11) Uani 1 1 d .
C1' C 0.33138(4) -0.1081(2) 0.78439(15) 0.0252(3) Uani 1 1 d .
H1' H 0.3312 -0.2568 0.7858 0.033 Uiso 1 1 calc R
C2' C 0.36015(5) -0.0349(3) 0.86835(14) 0.0262(4) Uani 1 1 d .
H2A' H 0.3537 -0.0782 0.9450 0.035 Uiso 1 1 calc R
H2B' H 0.3612 0.1121 0.8675 0.035 Uiso 1 1 calc R
C3' C 0.39788(5) -0.1228(3) 0.83520(14) 0.0265(4) Uani 1 1 d .
H3A' H 0.3967 -0.2695 0.8415 0.035 Uiso 1 1 calc R
H3B' H 0.4161 -0.0752 0.8897 0.035 Uiso 1 1 calc R
C4' C 0.41095(4) -0.0676(2) 0.71405(13) 0.0213(3) Uani 1 1 d .
C5' C 0.37913(4) -0.1245(3) 0.63204(14) 0.0244(4) Uani 1 1 d .
H5A' H 0.3853 -0.0759 0.5561 0.032 Uiso 1 1 calc R
H5B' H 0.3774 -0.2712 0.6282 0.032 Uiso 1 1 calc R
C6' C 0.34126(4) -0.0402(3) 0.66498(15) 0.0257(4) Uani 1 1 d .
H6A' H 0.3417 0.1068 0.6616 0.034 Uiso 1 1 calc R
H6B' H 0.3228 -0.0884 0.6114 0.034 Uiso 1 1 calc R
C7' C 0.44524(5) -0.1967(3) 0.68186(16) 0.0288(4) Uani 1 1 d .
H7' H 0.4389 -0.3408 0.6877 0.038 Uiso 1 1 calc R
C8' C 0.47763(5) -0.1517(3) 0.76183(17) 0.0373(4) Uani 1 1 d .
H8A' H 0.4985 -0.2368 0.7417 0.050 Uiso 1 1 calc R
H8B' H 0.4707 -0.1822 0.8400 0.050 Uiso 1 1 calc R
C9' C 0.48862(5) 0.0720(3) 0.75219(16) 0.0351(4) Uani 1 1 d .
H9' H 0.5091 0.1004 0.8045 0.047 Uiso 1 1 calc R
C10' C 0.45542(5) 0.2043(3) 0.78385(16) 0.0308(4) Uani 1 1 d .
H10X H 0.4620 0.3465 0.7772 0.041 Uiso 1 1 calc R
H10Y H 0.4483 0.1783 0.8625 0.041 Uiso 1 1 calc R
C11' C 0.42278(4) 0.1572(3) 0.70405(13) 0.0223(3) Uani 1 1 d .
H11' H 0.4019 0.2446 0.7241 0.030 Uiso 1 1 calc R
C12' C 0.46829(5) 0.0737(3) 0.54853(15) 0.0325(4) Uani 1 1 d .
H12' H 0.4757 0.1034 0.4697 0.043 Uiso 1 1 calc R
C13' C 0.50047(5) 0.1182(3) 0.62947(17) 0.0387(5) Uani 1 1 d .
H13X H 0.5215 0.0350 0.6091 0.052 Uiso 1 1 calc R
H13Y H 0.5076 0.2596 0.6230 0.052 Uiso 1 1 calc R
C14' C 0.45782(5) -0.1510(3) 0.55903(16) 0.0347(4) Uani 1 1 d .
H14X H 0.4789 -0.2350 0.5399 0.046 Uiso 1 1 calc R
H14Y H 0.4381 -0.1824 0.5059 0.046 Uiso 1 1 calc R
C15' C 0.43548(4) 0.2062(3) 0.58132(14) 0.0274(4) Uani 1 1 d .
H15X H 0.4153 0.1825 0.5284 0.036 Uiso 1 1 calc R
H15Y H 0.4424 0.3481 0.5763 0.036 Uiso 1 1 calc R
N1' N 0.29361(4) -0.0341(2) 0.81508(13) 0.0295(3) Uani 1 1 d .
H1A' H 0.2928 0.1003 0.8082 0.044 Uiso 1 1 calc R
H1B' H 0.2885 -0.0687 0.8869 0.044 Uiso 1 1 calc R
H1C' H 0.2771 -0.0899 0.7684 0.044 Uiso 1 1 calc R
Cl1' Cl 0.289217(13) 0.42802(7) 0.78013(4) 0.03706(11) Uani 1 1 d .

loop_
_atom_site_aniso_label
_atom_site_aniso_U_11
_atom_site_aniso_U_22
_atom_site_aniso_U_33
_atom_site_aniso_U_23
_atom_site_aniso_U_13
_atom_site_aniso_U_12
C1 0.0202(8) 0.0382(10) 0.0173(8) 0.0008(7) 0.0013(6) -0.0006(7)
C2 0.0317(9) 0.0230(9) 0.0243(9) -0.0042(7) 0.0038(7) 0.0025(7)
C3 0.0313(9) 0.0222(9) 0.0206(8) -0.0042(7) 0.0027(7) -0.0044(7)
C4 0.0209(8) 0.0182(8) 0.0183(7) 0.0007(6) -0.0015(6) -0.0015(6)
C5 0.0245(8) 0.0266(9) 0.0242(8) 0.0071(7) 0.0013(6) 0.0012(7)
C6 0.0247(8) 0.0282(9) 0.0263(9) 0.0103(7) 0.0019(7) -0.0010(7)
C7 0.0216(8) 0.0350(10) 0.0209(8) 0.0027(7) -0.0024(6) -0.0045(7)
C8 0.0271(8) 0.0337(10) 0.0307(9) 0.0000(8) 0.0047(7) -0.0097(7)
C9 0.0366(9) 0.0327(10) 0.0223(9) 0.0074(7) 0.0064(7) -0.0044(8)
C10 0.0349(9) 0.0338(10) 0.0169(8) 0.0027(7) -0.0008(7) 0.0051(7)
C11 0.0203(8) 0.0236(9) 0.0204(8) -0.0026(7) -0.0016(6) -0.0006(6)
C12 0.0358(10) 0.0296(10) 0.0397(11) -0.0066(9) 0.0130(8) 0.0074(8)
C13 0.0338(9) 0.0482(12) 0.0280(10) -0.0028(9) 0.0104(8) 0.0020(8)
C14 0.0195(8) 0.0414(10) 0.0429(11) 0.0107(9) 0.0048(8) 0.0066(7)
C15 0.0365(9) 0.0292(10) 0.0300(10) -0.0109(8) 0.0046(8) -0.0034(8)
N1 0.0240(7) 0.0457(9) 0.0242(8) 0.0020(7) 0.0041(6) 0.0023(7)
Cl1 0.02422(18) 0.0420(2) 0.0298(2) -0.0044(2) 0.00180(17) 0.00037(17)
C1' 0.0260(8) 0.0225(8) 0.0269(8) -0.0028(8) 0.0032(7) -0.0030(6)
C2' 0.0345(9) 0.0264(9) 0.0177(8) 0.0018(7) 0.0023(7) -0.0058(7)
C3' 0.0313(9) 0.0265(9) 0.0217(8) 0.0047(7) -0.0055(7) -0.0040(7)
C4' 0.0213(8) 0.0233(9) 0.0193(8) 0.0001(6) -0.0030(6) -0.0005(6)
C5' 0.0247(8) 0.0281(9) 0.0204(8) -0.0048(7) -0.0024(7) -0.0022(7)
C6' 0.0229(8) 0.0313(9) 0.0230(8) -0.0030(7) -0.0038(7) -0.0025(7)
C7' 0.0282(9) 0.0214(9) 0.0369(10) -0.0017(8) -0.0031(7) 0.0044(7)
C8' 0.0260(8) 0.0417(11) 0.0441(12) 0.0067(9) -0.0070(8) 0.0082(8)
C9' 0.0262(9) 0.0472(11) 0.0319(10) 0.0053(8) -0.0112(7) -0.0066(8)
C10' 0.0384(9) 0.0310(9) 0.0231(8) -0.0001(8) -0.0044(8) -0.0108(7)
C11' 0.0243(8) 0.0230(8) 0.0196(8) -0.0009(7) -0.0002(6) 0.0009(7)
C12' 0.0265(8) 0.0485(11) 0.0226(8) -0.0001(8) 0.0041(7) -0.0030(8)
C13' 0.0239(9) 0.0530(13) 0.0392(11) 0.0013(9) -0.0005(8) -0.0055(8)
C14' 0.0256(9) 0.0422(11) 0.0362(10) -0.0124(9) 0.0027(7) 0.0060(8)
C15' 0.0275(8) 0.0316(9) 0.0230(8) 0.0053(8) -0.0021(7) -0.0042(7)
N1' 0.0286(7) 0.0280(8) 0.0319(8) -0.0006(6) 0.0063(6) -0.0059(6)
Cl1' 0.0495(3) 0.0289(2) 0.0329(2) -0.0020(2) 0.0132(2) -0.00951(18)

loop_
_atom_type_symbol
_atom_type_description
_atom_type_scat_dispersion_real
_atom_type_scat_dispersion_imag
_atom_type_scat_source
C C 0.0033 0.0016 'International Tables Vol C Tables 4.2.6.8 and 6.1.1.4'
H H 0.0000 0.0000 'International Tables Vol C Tables 4.2.6.8 and 6.1.1.4'
N N 0.0061 0.0033 'International Tables Vol C Tables 4.2.6.8 and 6.1.1.4'
Cl Cl 0.1484 0.1585 'International Tables Vol C Tables 4.2.6.8 and 6.1.1.4'

loop_
_geom_angle_atom_site_label_1
_geom_angle_atom_site_label_2
_geom_angle_atom_site_label_3
_geom_angle
N1 C1 C6 110.25(14)
N1 C1 C2 111.26(13)
C6 C1 C2 110.40(13)
N1 C1 H1 108.3
C6 C1 H1 108.3
C2 C1 H1 108.3
C1 C2 C3 109.18(13)
C1 C2 H2A 109.8
C3 C2 H2A 109.8
C1 C2 H2B 109.8
C3 C2 H2B 109.8
H2A C2 H2B 108.3
C2 C3 C4 114.84(13)
C2 C3 H3A 108.6
C4 C3 H3A 108.6
C2 C3 H3B 108.6
C4 C3 H3B 108.6
H3A C3 H3B 107.5
C3 C4 C5 106.70(13)
C3 C4 C7 110.26(13)
C5 C4 C7 109.24(13)
C3 C4 C11 111.74(13)
C5 C4 C11 112.29(13)
C7 C4 C11 106.62(12)
C6 C5 C4 114.58(13)
C6 C5 H5A 108.6
C4 C5 H5A 108.6
C6 C5 H5B 108.6
C4 C5 H5B 108.6
H5A C5 H5B 107.6
C1 C6 C5 108.94(14)
C1 C6 H6A 109.9
C5 C6 H6A 109.9
C1 C6 H6B 109.9
C5 C6 H6B 109.9
H6A C6 H6B 108.3
C14 C7 C8 107.96(14)
C14 C7 C4 111.23(14)
C8 C7 C4 110.79(14)
C14 C7 H7 108.9
C8 C7 H7 108.9
C4 C7 H7 108.9
C9 C8 C7 109.75(14)
C9 C8 H8A 109.7
C7 C8 H8A 109.7
C9 C8 H8B 109.7
C7 C8 H8B 109.7
H8A C8 H8B 108.2
C8 C9 C13 109.22(15)
C8 C9 C10 109.90(14)
C13 C9 C10 108.65(15)
C8 C9 H9 109.7
C13 C9 H9 109.7
C10 C9 H9 109.7
C9 C10 C11 110.05(14)
C9 C10 H10A 109.7
C11 C10 H10A 109.7
C9 C10 H10B 109.7
C11 C10 H10B 109.7
H10A C10 H10B 108.2
C15 C11 C10 107.69(13)
C15 C11 C4 110.93(13)
C10 C11 C4 110.49(12)
C15 C11 H11 109.2
C10 C11 H11 109.2
C4 C11 H11 109.2
C13 C12 C14 109.20(16)
C13 C12 C15 109.77(15)
C14 C12 C15 109.22(14)
C13 C12 H12 109.5
C14 C12 H12 109.5
C15 C12 H12 109.5
C12 C13 C9 109.44(14)
C12 C13 H13A 109.8
C9 C13 H13A 109.8
C12 C13 H13B 109.8
C9 C13 H13B 109.8
H13A C13 H13B 108.2
C12 C14 C7 109.79(14)
C12 C14 H14A 109.7
C7 C14 H14A 109.7
C12 C14 H14B 109.7
C7 C14 H14B 109.7
H14A C14 H14B 108.2
C11 C15 C12 109.74(14)
C11 C15 H15A 109.7
C12 C15 H15A 109.7
C11 C15 H15B 109.7
C12 C15 H15B 109.7
H15A C15 H15B 108.2
C1 N1 H1A 109.5
C1 N1 H1B 109.5
H1A N1 H1B 109.5
C1 N1 H1C 109.5
H1A N1 H1C 109.5
H1B N1 H1C 109.5
N1' C1' C6' 110.01(14)
N1' C1' C2' 111.81(14)
C6' C1' C2' 110.07(13)
N1' C1' H1' 108.3
C6' C1' H1' 108.3
C2' C1' H1' 108.3
C1' C2' C3' 109.29(14)
C1' C2' H2A' 109.8
C3' C2' H2A' 109.8
C1' C2' H2B' 109.8
C3' C2' H2B' 109.8
H2A' C2' H2B' 108.3
C2' C3' C4' 114.71(14)
C2' C3' H3A' 108.6
C4' C3' H3A' 108.6
C2' C3' H3B' 108.6
C4' C3' H3B' 108.6
H3A' C3' H3B' 107.6
C3' C4' C5' 106.52(13)
C3' C4' C11' 112.44(13)
C5' C4' C11' 113.07(13)
C3' C4' C7' 109.92(14)
C5' C4' C7' 108.32(13)
C11' C4' C7' 106.51(12)
C6' C5' C4' 115.17(13)
C6' C5' H5A' 108.5
C4' C5' H5A' 108.5
C6' C5' H5B' 108.5
C4' C5' H5B' 108.5
H5A' C5' H5B' 107.5
C1' C6' C5' 109.77(14)
C1' C6' H6A' 109.7
C5' C6' H6A' 109.7
C1' C6' H6B' 109.7
C5' C6' H6B' 109.7
H6A' C6' H6B' 108.2
C8' C7' C14' 107.79(15)
C8' C7' C4' 111.10(14)
C14' C7' C4' 110.92(14)
C8' C7' H7' 109.0
C14' C7' H7' 109.0
C4' C7' H7' 109.0
C7' C8' C9' 109.95(14)
C7' C8' H8A' 109.7
C9' C8' H8A' 109.7
C7' C8' H8B' 109.7
C9' C8' H8B' 109.7
H8A' C8' H8B' 108.2
C13' C9' C8' 109.52(17)
C13' C9' C10' 109.52(15)
C8' C9' C10' 109.02(14)
C13' C9' H9' 109.6
C8' C9' H9' 109.6
C10' C9' H9' 109.6
C9' C10' C11' 110.04(14)
C9' C10' H10X 109.7
C11' C10' H10X 109.7
C9' C10' H10Y 109.7
C11' C10' H10Y 109.7
H10X C10' H10Y 108.2
C10' C11' C15' 107.04(13)
C10' C11' C4' 111.14(13)
C15' C11' C4' 110.72(13)
C10' C11' H11' 109.3
C15' C11' H11' 109.3
C4' C11' H11' 109.3
C15' C12' C13' 109.24(15)
C15' C12' C14' 109.85(14)
C13' C12' C14' 108.91(16)
C15' C12' H12' 109.6
C13' C12' H12' 109.6
C14' C12' H12' 109.6
C9' C13' C12' 109.17(14)
C9' C13' H13X 109.8
C12' C13' H13X 109.8
C9' C13' H13Y 109.8
C12' C13' H13Y 109.8
H13X C13' H13Y 108.3
C12' C14' C7' 109.73(14)
C12' C14' H14X 109.7
C7' C14' H14X 109.7
C12' C14' H14Y 109.7
C7' C14' H14Y 109.7
H14X C14' H14Y 108.2
C12' C15' C11' 110.32(14)
C12' C15' H15X 109.6
C11' C15' H15X 109.6
C12' C15' H15Y 109.6
C11' C15' H15Y 109.6
H15X C15' H15Y 108.1
C1' N1' H1A' 109.5
C1' N1' H1B' 109.5
H1A' N1' H1B' 109.5
C1' N1' H1C' 109.5
H1A' N1' H1C' 109.5
H1B' N1' H1C' 109.5

loop_
_geom_bond_atom_site_label_1
_geom_bond_atom_site_label_2
_geom_bond_distance
C1 N1 1.503(2)
C1 C6 1.508(3)
C1 C2 1.510(2)
C1 H1 0.9800
C2 C3 1.527(2)
C2 H2A 0.9700
C2 H2B 0.9700
C3 C4 1.541(2)
C3 H3A 0.9700
C3 H3B 0.9700
C4 C5 1.543(2)
C4 C7 1.548(2)
C4 C11 1.555(2)
C5 C6 1.525(2)
C5 H5A 0.9700
C5 H5B 0.9700
C6 H6A 0.9700
C6 H6B 0.9700
C7 C14 1.532(3)
C7 C8 1.533(2)
C7 H7 0.9800
C8 C9 1.528(2)
C8 H8A 0.9700
C8 H8B 0.9700
C9 C13 1.532(3)
C9 C10 1.536(2)
C9 H9 0.9800
C10 C11 1.538(2)
C10 H10A 0.9700
C10 H10B 0.9700
C11 C15 1.534(2)
C11 H11 0.9800
C12 C13 1.524(3)
C12 C14 1.531(3)
C12 C15 1.536(2)
C12 H12 0.9800
C13 H13A 0.9700
C13 H13B 0.9700
C14 H14A 0.9700
C14 H14B 0.9700
C15 H15A 0.9700
C15 H15B 0.9700
N1 H1A 0.8900
N1 H1B 0.8900
N1 H1C 0.8900
C1' N1' 1.497(2)
C1' C6' 1.510(2)
C1' C2' 1.512(2)
C1' H1' 0.9800
C2' C3' 1.535(2)
C2' H2A' 0.9700
C2' H2B' 0.9700
C3' C4' 1.538(2)
C3' H3A' 0.9700
C3' H3B' 0.9700
C4' C5' 1.547(2)
C4' C11' 1.547(2)
C4' C7' 1.553(2)
C5' C6' 1.530(2)
C5' H5A' 0.9700
C5' H5B' 0.9700
C6' H6A' 0.9700
C6' H6B' 0.9700
C7' C8' 1.531(2)
C7' C14' 1.537(3)
C7' H7' 0.9800
C8' C9' 1.531(3)
C8' H8A' 0.9700
C8' H8B' 0.9700
C9' C13' 1.529(3)
C9' C10' 1.532(3)
C9' H9' 0.9800
C10' C11' 1.539(2)
C10' H10X 0.9700
C10' H10Y 0.9700
C11' C15' 1.542(2)
C11' H11' 0.9800
C12' C15' 1.525(2)
C12' C13' 1.531(2)
C12' C14' 1.534(3)
C12' H12' 0.9800
C13' H13X 0.9700
C13' H13Y 0.9700
C14' H14X 0.9700
C14' H14Y 0.9700
C15' H15X 0.9700
C15' H15Y 0.9700
N1' H1A' 0.8900
N1' H1B' 0.8900
N1' H1C' 0.8900

loop_
_geom_hbond_atom_site_label_D
_geom_hbond_atom_site_label_H
_geom_hbond_atom_site_label_A
_geom_hbond_distance_DH
_geom_hbond_distance_HA
_geom_hbond_distance_DA
_geom_hbond_angle_DHA
_geom_hbond_site_symmetry_A
N1 H1A Cl1 0.89 2.34 3.2082(16) 165.4 .
N1 H1B Cl1 0.89 2.95 3.7067(16) 144.4 1_545
N1 H1B Cl1' 0.89 2.95 3.4086(16) 113.8 .
N1 H1C Cl1' 0.89 2.26 3.1334(16) 167.6 2_554
N1' H1A' Cl1' 0.89 2.19 3.0770(16) 176.2 .
N1' H1B' Cl1 0.89 2.52 3.3779(16) 162.5 2_545
N1' H1C' Cl1 0.89 2.61 3.4104(16) 149.4 1_545
